data_4334244
loop_
_publ_author_name
'Qun Tang'
'Shuxia Liu'
'Yiwei Liu'
'Jun Miao'
'Shujun Li'
'Li Zhang'
'Zhan Shi'
'Zhiping Zheng'

_publ_contact_author_address
;
Key Lab for Polyoxometalate Science of Ministry of Education 
College of Chemistry
Northeast Normal University
Changchun 130024
P.R.China
;
_publ_contact_author_email liusx@nenu.edu.cn
_publ_contact_author_fax +86-431-85099328
_publ_contact_author_name 'Shuxia Liu'
_publ_contact_author_phone +86-431-85099328
_publ_section_title
;
 Cation Sensing by a Luminescent Metal-Organic Framework with Multiple
 Lewis Basic Sites
;
_journal_name_full 'Inorganic Chemistry'
_journal_page_first 2799
_journal_page_last 2801
_journal_paper_doi 10.1021/ic400029p
_journal_volume 52
_journal_year 2013
_chemical_formula_moiety 'C21 H27 N6 Nd O7, 3(O)'
_chemical_formula_sum 'C21 H27 N6 Nd O10'
_chemical_formula_weight 667.73
_chemical_name_systematic
; 
 ? 
;
_space_group_IT_number 14
_symmetry_cell_setting monoclinic
_symmetry_space_group_name_Hall '-P 2ybc'
_symmetry_space_group_name_H-M 'P 1 21/c 1'
_atom_sites_solution_hydrogens geom
_atom_sites_solution_primary direct
_atom_sites_solution_secondary difmap
_audit_creation_method SHELXL-97
_cell_angle_alpha 90.00
_cell_angle_beta 100.939(4)
_cell_angle_gamma 90.00
_cell_formula_units_Z 4
_cell_length_a 16.5888(7)
_cell_length_b 26.7362(10)
_cell_length_c 8.1881(3)
_cell_measurement_temperature 293(2)
_cell_measurement_theta_max 29.28
_cell_measurement_theta_min 3.39
_cell_volume 3565.6(2)
_computing_cell_refinement 'Bruker FRAMBO'
_computing_data_collection 'Bruker FRAMBO'
_computing_data_reduction 'Bruker SAINT'
_computing_molecular_graphics 'Bruker SHELXTL'
_computing_publication_material 'Bruker SHELXTL'
_computing_structure_refinement 'SHELXL-97 (Sheldrick, 1997)'
_computing_structure_solution 'SHELXS-97 (Sheldrick, 1990)'
_diffrn_ambient_temperature 293(2)
_diffrn_detector_area_resol_mean 10.0
_diffrn_measured_fraction_theta_full 0.992
_diffrn_measured_fraction_theta_max 0.992
_diffrn_measurement_device_type 'multiwire proportional'
_diffrn_measurement_method 'phi and omega scans'
_diffrn_radiation_monochromator graphite
_diffrn_radiation_source 'fine-focus sealed tube'
_diffrn_radiation_type MoK\a
_diffrn_radiation_wavelength 0.71073
_diffrn_reflns_av_R_equivalents 0.0711
_diffrn_reflns_av_sigmaI/netI 0.2396
_diffrn_reflns_limit_h_max 22
_diffrn_reflns_limit_h_min -21
_diffrn_reflns_limit_k_max 36
_diffrn_reflns_limit_k_min -35
_diffrn_reflns_limit_l_max 11
_diffrn_reflns_limit_l_min -11
_diffrn_reflns_number 15815
_diffrn_reflns_theta_full 29.28
_diffrn_reflns_theta_max 29.28
_diffrn_reflns_theta_min 3.39
_exptl_absorpt_coefficient_mu 1.503
_exptl_absorpt_correction_T_max 0.741
_exptl_absorpt_correction_T_min 0.738
_exptl_absorpt_correction_type multi-scan
_exptl_crystal_colour lilac
_exptl_crystal_density_diffrn 1.244
_exptl_crystal_density_meas 1.244
_exptl_crystal_description needle
_exptl_crystal_F_000 1340
_exptl_crystal_size_max 0.209
_exptl_crystal_size_mid 0.193
_exptl_crystal_size_min 0.199
_refine_diff_density_max 2.654
_refine_diff_density_min -1.270
_refine_diff_density_rms 0.200
_refine_ls_extinction_method none
_refine_ls_goodness_of_fit_ref 1.037
_refine_ls_hydrogen_treatment none
_refine_ls_matrix_type full
_refine_ls_number_parameters 352
_refine_ls_number_reflns 8198
_refine_ls_number_restraints 0
_refine_ls_restrained_S_all 1.037
_refine_ls_R_factor_all 0.1331
_refine_ls_R_factor_gt 0.0631
_refine_ls_shift/su_max 0.008
_refine_ls_shift/su_mean 0.007
_refine_ls_structure_factor_coef Fsqd
_refine_ls_weighting_details 'calc w=1/[\s^2^(Fo^2^)+(0.0516P)^2^+0.0000P] where P=(Fo^2^+2Fc^2^)/3'
_refine_ls_weighting_scheme calc
_refine_ls_wR_factor_gt 0.1584
_refine_ls_wR_factor_ref 0.1705
_reflns_number_gt 3820
_reflns_number_total 9732
_reflns_threshold_expression >2sigma(I)
_cod_data_source_file ic400029p_si_002_4.cif
_cod_data_source_block compound-4
_cod_original_sg_symbol_H-M 'P 21/c '
_cod_database_code 4334244

loop_
_symmetry_equiv_pos_as_xyz
'x, y, z'
'-x, y+1/2, -z+1/2'
'-x, -y, -z'
'x, -y-1/2, z-1/2'

loop_
_atom_site_label
_atom_site_type_symbol
_atom_site_fract_x
_atom_site_fract_y
_atom_site_fract_z
_atom_site_U_iso_or_equiv
_atom_site_adp_type
_atom_site_occupancy
_atom_site_symmetry_multiplicity
_atom_site_calc_flag
_atom_site_refinement_flags
C1 C 0.3694(6) 0.2149(3) 0.0778(11) 0.021(2) Uani 1 1 d .
C2 C 0.0840(6) 0.2158(4) 0.3399(12) 0.023(2) Uani 1 1 d .
C3 C 0.4356(6) 0.1874(3) 0.0183(12) 0.022(2) Uani 1 1 d .
H3 H 0.421(6) 0.186(3) -0.103(11) 0.026 Uiso 1 1 calc .
C4 C 0.5175(6) 0.2126(3) 0.0639(13) 0.026(2) Uani 1 1 d .
H4A H 0.5311 0.2172 0.1836 0.031 Uiso 1 1 calc R
H4B H 0.5148 0.2454 0.0123 0.031 Uiso 1 1 calc R
C5 C 0.5846(7) 0.1816(4) 0.0071(14) 0.037(3) Uani 1 1 d .
H5A H 0.5741 0.1800 -0.1134 0.044 Uiso 1 1 calc R
H5B H 0.6374 0.1977 0.0436 0.044 Uiso 1 1 calc R
C6 C 0.5103(6) 0.1050(4) 0.0286(15) 0.037(3) Uani 1 1 d .
H6A H 0.5155 0.0721 0.0794 0.045 Uiso 1 1 calc R
H6B H 0.4975 0.1007 -0.0911 0.045 Uiso 1 1 calc R
C7 C 0.4415(6) 0.1334(3) 0.0852(13) 0.026(2) Uani 1 1 d .
H7A H 0.4511 0.1340 0.2058 0.031 Uiso 1 1 calc R
H7B H 0.3898 0.1163 0.0461 0.031 Uiso 1 1 calc R
C8 C 0.6540(6) 0.1123(3) 0.1774(12) 0.023(2) Uani 1 1 d .
C9 C 0.0079(7) 0.2014(4) 0.3900(13) 0.031(3) Uani 1 1 d .
H9 H 0.007(6) 0.218(4) 0.497(13) 0.037 Uiso 1 1 calc .
C10 C 0.0031(7) 0.1442(4) 0.4192(14) 0.033(3) Uani 1 1 d .
H10A H 0.0040 0.1266 0.3159 0.039 Uiso 1 1 calc R
H10B H 0.0507 0.1336 0.5000 0.039 Uiso 1 1 calc R
C11 C -0.0763(7) 0.1304(4) 0.4831(16) 0.045(3) Uani 1 1 d .
H11A H -0.0802 0.0944 0.4928 0.054 Uiso 1 1 calc R
H11B H -0.0744 0.1449 0.5924 0.054 Uiso 1 1 calc R
C12 C -0.2189(6) 0.1215(3) 0.3236(13) 0.027(3) Uani 1 1 d .
C13 C 0.2829(6) 0.3477(4) -0.0504(14) 0.030(2) Uani 1 1 d .
C14 C -0.1475(7) 0.2030(4) 0.3297(16) 0.041(3) Uani 1 1 d .
H14A H -0.1514 0.2219 0.4292 0.049 Uiso 1 1 calc R
H14B H -0.1950 0.2112 0.2452 0.049 Uiso 1 1 calc R
C15 C -0.0698(6) 0.2186(4) 0.2688(13) 0.033(3) Uani 1 1 d .
H15A H -0.0689 0.2547 0.2578 0.040 Uiso 1 1 calc R
H15B H -0.0702 0.2042 0.1600 0.040 Uiso 1 1 calc R
C16 C 0.7122(7) 0.0502(3) 0.3377(14) 0.032(3) Uani 1 1 d .
C17 C 0.2992(7) 0.4046(3) -0.0418(13) 0.027(2) Uani 1 1 d .
H17 H 0.322(6) 0.414(3) -0.139(12) 0.033 Uiso 1 1 calc .
C18 C 0.3587(7) 0.4226(4) 0.1152(15) 0.043(3) Uani 1 1 d .
H18A H 0.3367 0.4140 0.2132 0.051 Uiso 1 1 calc R
H18B H 0.4112 0.4058 0.1229 0.051 Uiso 1 1 calc R
C19 C 0.2176(7) 0.4319(4) -0.0493(16) 0.046(3) Uani 1 1 d .
H19A H 0.1796 0.4219 -0.1491 0.055 Uiso 1 1 calc R
H19B H 0.1940 0.4224 0.0460 0.055 Uiso 1 1 calc R
C20 C 0.7703(7) -0.0116(4) 0.5499(15) 0.042(3) Uani 1 1 d .
H20A H 0.7534 -0.0016 0.6522 0.050 Uiso 1 1 calc R
H20B H 0.8218 0.0050 0.5449 0.050 Uiso 1 1 calc R
C21 C 0.6292(7) -0.0221(3) 0.3903(16) 0.041(3) Uani 1 1 d .
H21A H 0.5933 -0.0112 0.2890 0.050 Uiso 1 1 calc R
H21B H 0.6033 -0.0136 0.4835 0.050 Uiso 1 1 calc R
N1 N 0.5870(5) 0.1316(3) 0.0744(12) 0.033(2) Uani 1 1 d .
N2 N 0.7176(5) 0.1426(3) 0.2187(11) 0.027(2) Uani 1 1 d .
N3 N 0.6472(5) 0.0665(3) 0.2321(10) 0.027(2) Uani 1 1 d .
N4 N -0.1487(6) 0.1495(3) 0.3668(12) 0.039(3) Uani 1 1 d .
N5 N -0.2175(5) 0.0761(3) 0.3891(11) 0.036(2) Uani 1 1 d .
N6 N 0.7081(5) 0.0034(3) 0.4077(13) 0.040(3) Uani 1 1 d .
Nd1 Nd 0.23036(3) 0.255902(16) 0.21489(6) 0.01783(15) Uani 1 1 d .
O1 O 0.3809(4) 0.2350(2) 0.2210(8) 0.0352(18) Uani 1 1 d .
O2 O 0.2954(4) 0.2155(2) -0.0127(7) 0.0188(14) Uani 1 1 d .
O3 O 0.0903(5) 0.2123(3) 0.1895(8) 0.042(2) Uani 1 1 d .
O4 O 0.2912(4) 0.3245(2) 0.0872(9) 0.0343(18) Uani 1 1 d .
O5 O 0.1444(4) 0.2663(2) -0.0575(8) 0.0266(16) Uani 1 1 d .
O6 O 0.2600(5) 0.1708(2) 0.3090(8) 0.0357(19) Uani 1 1 d .
O7 O 0.1534(5) 0.3334(2) 0.2706(8) 0.0362(19) Uani 1 1 d .
O1W O 0.0113(6) 0.3339(3) 0.4020(11) 0.059(2) Uani 1 1 d .
O2W O 0.2220(7) 0.3984(3) 0.5220(11) 0.077(3) Uani 1 1 d .
O3W O 0.3338(9) 0.4849(4) 0.5385(17) 0.124(5) Uani 1 1 d .

loop_
_atom_site_aniso_label
_atom_site_aniso_U_11
_atom_site_aniso_U_22
_atom_site_aniso_U_33
_atom_site_aniso_U_23
_atom_site_aniso_U_13
_atom_site_aniso_U_12
C1 0.018(6) 0.024(5) 0.018(5) -0.003(4) -0.004(4) -0.003(4)
C2 0.018(6) 0.033(6) 0.015(5) -0.003(4) -0.002(4) 0.001(4)
C3 0.017(6) 0.030(5) 0.019(5) -0.003(4) 0.005(4) 0.009(4)
C4 0.022(6) 0.025(5) 0.031(6) 0.001(4) 0.008(5) 0.008(4)
C5 0.030(7) 0.035(6) 0.045(7) 0.009(5) 0.004(6) -0.005(5)
C6 0.019(6) 0.028(6) 0.059(8) 0.012(5) -0.009(5) 0.003(5)
C7 0.016(6) 0.024(5) 0.038(6) 0.002(4) 0.005(5) -0.002(4)
C8 0.014(6) 0.022(5) 0.034(6) -0.005(4) 0.009(5) 0.000(4)
C9 0.023(7) 0.044(7) 0.022(6) -0.006(5) -0.003(5) -0.011(5)
C10 0.021(7) 0.039(6) 0.033(6) 0.010(5) -0.009(5) -0.004(5)
C11 0.020(7) 0.046(7) 0.060(8) 0.032(6) -0.012(6) -0.014(5)
C12 0.012(6) 0.020(5) 0.048(7) 0.006(5) 0.003(5) 0.000(4)
C13 0.018(6) 0.026(5) 0.048(7) 0.007(5) 0.013(5) 0.002(4)
C14 0.021(7) 0.030(6) 0.070(8) 0.008(6) 0.002(6) -0.005(5)
C15 0.021(6) 0.033(6) 0.041(7) 0.011(5) -0.005(5) -0.014(5)
C16 0.021(6) 0.020(5) 0.050(7) -0.001(5) -0.003(5) -0.003(4)
C17 0.034(7) 0.015(5) 0.031(6) 0.005(4) 0.002(5) 0.008(4)
C18 0.033(7) 0.024(5) 0.058(8) -0.012(5) -0.023(6) 0.011(5)
C19 0.029(8) 0.032(6) 0.067(9) -0.013(6) -0.014(6) 0.005(5)
C20 0.034(7) 0.030(6) 0.052(7) 0.006(5) -0.015(6) -0.011(5)
C21 0.023(7) 0.024(5) 0.071(9) 0.007(5) -0.005(6) 0.000(5)
N1 0.011(5) 0.027(5) 0.056(6) 0.008(4) -0.008(4) 0.004(4)
N2 0.016(6) 0.023(4) 0.040(5) 0.006(4) 0.003(4) 0.004(4)
N3 0.018(5) 0.027(4) 0.033(5) 0.009(4) -0.003(4) 0.001(4)
N4 0.024(6) 0.032(5) 0.053(6) 0.018(4) -0.009(5) -0.011(4)
N5 0.018(5) 0.030(5) 0.054(6) 0.013(4) -0.007(4) -0.002(4)
N6 0.019(6) 0.022(4) 0.071(7) 0.021(4) -0.013(5) -0.004(4)
Nd1 0.0164(2) 0.0213(2) 0.0150(2) 0.0009(3) 0.00127(15) -0.0002(3)
O1 0.026(4) 0.045(5) 0.028(4) -0.010(3) -0.010(3) 0.002(3)
O2 0.012(4) 0.023(3) 0.019(3) 0.000(3) -0.002(3) 0.003(3)
O3 0.032(5) 0.075(6) 0.019(4) 0.001(4) -0.001(3) -0.026(4)
O4 0.038(5) 0.026(4) 0.036(4) 0.010(3) 0.001(4) -0.006(3)
O5 0.020(4) 0.033(4) 0.025(4) -0.006(3) 0.000(3) 0.003(3)
O6 0.063(6) 0.025(3) 0.025(4) 0.004(3) 0.023(4) 0.010(4)
O7 0.041(5) 0.038(4) 0.029(4) 0.003(3) 0.005(4) 0.018(3)
O1W 0.053(7) 0.071(6) 0.052(6) 0.003(4) 0.009(5) 0.008(5)
O2W 0.093(9) 0.070(7) 0.059(6) -0.024(5) -0.010(6) 0.018(5)
O3W 0.167(15) 0.079(8) 0.133(12) 0.018(7) 0.047(10) 0.007(8)

loop_
_atom_type_symbol
_atom_type_description
_atom_type_scat_dispersion_real
_atom_type_scat_dispersion_imag
_atom_type_scat_source
C C 0.0033 0.0016 'International Tables Vol C Tables 4.2.6.8 and 6.1.1.4'
H H 0.0000 0.0000 'International Tables Vol C Tables 4.2.6.8 and 6.1.1.4'
N N 0.0061 0.0033 'International Tables Vol C Tables 4.2.6.8 and 6.1.1.4'
O O 0.0106 0.0060 'International Tables Vol C Tables 4.2.6.8 and 6.1.1.4'
Nd Nd -0.1943 3.0179 'International Tables Vol C Tables 4.2.6.8 and 6.1.1.4'

loop_
_geom_angle_atom_site_label_1
_geom_angle_atom_site_label_2
_geom_angle_atom_site_label_3
_geom_angle
_geom_angle_site_symmetry_1
_geom_angle_site_symmetry_3
O1 C1 O2 118.5(9) . .
O1 C1 C3 121.6(9) . .
O2 C1 C3 119.7(8) . .
O1 C1 Nd1 59.0(5) . .
O2 C1 Nd1 59.7(5) . .
C3 C1 Nd1 171.8(7) . .
O3 C2 O5 118.2(9) . 4_566
O3 C2 C9 119.6(9) . .
O5 C2 C9 122.1(9) 4_566 .
O3 C2 Nd1 58.1(5) . .
O5 C2 Nd1 60.3(5) 4_566 .
C9 C2 Nd1 173.2(7) . .
C1 C3 C4 112.9(8) . .
C1 C3 C7 110.4(8) . .
C4 C3 C7 109.9(8) . .
C3 C4 C5 110.9(8) . .
N1 C5 C4 110.8(9) . .
N1 C6 C7 110.6(9) . .
C6 C7 C3 111.2(8) . .
N3 C8 N2 126.8(9) . .
N3 C8 N1 116.8(9) . .
N2 C8 N1 116.2(8) . .
C2 C9 C15 113.9(9) . .
C2 C9 C10 112.2(9) . .
C15 C9 C10 109.4(8) . .
C11 C10 C9 110.9(9) . .
N4 C11 C10 109.9(9) . .
N5 C12 N2 126.3(9) . 1_455
N5 C12 N4 116.5(8) . .
N2 C12 N4 117.2(8) 1_455 .
O6 C13 O4 126.1(9) 4_565 .
O6 C13 C17 117.0(9) 4_565 .
O4 C13 C17 116.8(9) . .
N4 C14 C15 112.4(9) . .
C14 C15 C9 111.3(9) . .
N3 C16 N5 125.7(9) . 1_655
N3 C16 N6 118.1(9) . .
N5 C16 N6 116.2(9) 1_655 .
C19 C17 C18 107.9(9) . .
C19 C17 C13 108.7(9) . .
C18 C17 C13 115.1(8) . .
C21 C18 C17 110.6(8) 2_655 .
C20 C19 C17 110.9(9) 2_655 .
N6 C20 C19 110.2(8) . 2_645
N6 C21 C18 110.0(9) . 2_645
C8 N1 C5 123.2(8) . .
C8 N1 C6 123.2(8) . .
C5 N1 C6 113.5(8) . .
C8 N2 C12 113.2(8) . 1_655
C8 N3 C16 114.6(8) . .
C12 N4 C14 121.6(9) . .
C12 N4 C11 121.7(8) . .
C14 N4 C11 115.5(8) . .
C12 N5 C16 113.3(8) . 1_455
C16 N6 C20 119.8(8) . .
C16 N6 C21 119.7(8) . .
C20 N6 C21 115.8(8) . .
O2 Nd1 O4 90.5(2) 4_566 .
O2 Nd1 O5 153.7(2) 4_566 .
O4 Nd1 O5 74.7(2) . .
O2 Nd1 O6 88.6(2) 4_566 .
O4 Nd1 O6 140.5(2) . .
O5 Nd1 O6 116.7(2) . .
O2 Nd1 O7 74.0(2) 4_566 .
O4 Nd1 O7 73.9(2) . .
O5 Nd1 O7 81.0(2) . .
O6 Nd1 O7 142.6(2) . .
O2 Nd1 O1 77.7(2) 4_566 .
O4 Nd1 O1 71.8(2) . .
O5 Nd1 O1 116.5(2) . .
O6 Nd1 O1 69.4(2) . .
O7 Nd1 O1 134.8(2) . .
O2 Nd1 O2 129.1(3) 4_566 .
O4 Nd1 O2 74.8(2) . .
O5 Nd1 O2 68.57(19) . .
O6 Nd1 O2 75.35(19) . .
O7 Nd1 O2 140.9(2) . .
O1 Nd1 O2 51.4(2) . .
O2 Nd1 O3 117.2(2) 4_566 .
O4 Nd1 O3 138.7(2) . .
O5 Nd1 O3 67.2(2) . .
O6 Nd1 O3 74.1(3) . .
O7 Nd1 O3 84.7(3) . .
O1 Nd1 O3 140.2(3) . .
O2 Nd1 O3 104.4(2) . .
O2 Nd1 O5 67.8(2) 4_566 4_566
O4 Nd1 O5 143.6(2) . 4_566
O5 Nd1 O5 112.1(2) . 4_566
O6 Nd1 O5 70.5(2) . 4_566
O7 Nd1 O5 72.2(2) . 4_566
O1 Nd1 O5 126.8(2) . 4_566
O2 Nd1 O5 141.5(2) . 4_566
O3 Nd1 O5 49.5(2) . 4_566
O2 Nd1 C1 102.9(3) 4_566 .
O4 Nd1 C1 72.5(2) . .
O5 Nd1 C1 93.3(2) . .
O6 Nd1 C1 69.3(2) . .
O7 Nd1 C1 146.2(2) . .
O1 Nd1 C1 25.3(2) . .
O2 Nd1 C1 26.1(2) . .
O3 Nd1 C1 123.9(3) . .
O5 Nd1 C1 138.9(2) 4_566 .
O2 Nd1 C2 92.7(2) 4_566 .
O4 Nd1 C2 147.8(3) . .
O5 Nd1 C2 89.0(2) . .
O6 Nd1 C2 71.7(3) . .
O7 Nd1 C2 76.2(2) . .
O1 Nd1 C2 140.0(2) . .
O2 Nd1 C2 125.2(2) . .
O3 Nd1 C2 24.6(2) . .
O5 Nd1 C2 25.0(2) 4_566 .
C1 Nd1 C2 137.3(2) . .
O2 Nd1 Nd1 149.57(15) 4_566 4_565
O4 Nd1 Nd1 63.23(16) . 4_565
O5 Nd1 Nd1 37.13(15) . 4_565
O6 Nd1 Nd1 101.91(15) . 4_565
O7 Nd1 Nd1 109.84(15) . 4_565
O1 Nd1 Nd1 79.47(15) . 4_565
O2 Nd1 Nd1 33.17(13) . 4_565
O3 Nd1 Nd1 93.17(15) . 4_565
O5 Nd1 Nd1 142.63(14) 4_566 4_565
C1 Nd1 Nd1 56.37(18) . 4_565
C2 Nd1 Nd1 117.72(18) . 4_565
C1 O1 Nd1 95.7(6) . .
C1 O2 Nd1 137.4(6) . 4_565
C1 O2 Nd1 94.2(5) . .
Nd1 O2 Nd1 111.3(2) 4_565 .
C2 O3 Nd1 97.3(6) . .
C13 O4 Nd1 140.2(7) . .
C2 O5 Nd1 154.5(6) 4_565 .
C2 O5 Nd1 94.7(6) 4_565 4_565
Nd1 O5 Nd1 108.9(2) . 4_565
C13 O6 Nd1 132.5(6) 4_566 .

loop_
_geom_bond_atom_site_label_1
_geom_bond_atom_site_label_2
_geom_bond_distance
_geom_bond_site_symmetry_2
C1 O1 1.270(10) .
C1 O2 1.308(10) .
C1 C3 1.478(13) .
C1 Nd1 2.961(10) .
C2 O3 1.260(11) .
C2 O5 1.273(10) 4_566
C2 C9 1.450(14) .
C2 Nd1 3.006(10) .
C3 C4 1.500(14) .
C3 C7 1.541(13) .
C4 C5 1.529(14) .
C5 N1 1.444(12) .
C6 N1 1.444(13) .
C6 C7 1.516(14) .
C8 N3 1.316(11) .
C8 N2 1.323(12) .
C8 N1 1.363(12) .
C9 C15 1.540(14) .
C9 C10 1.554(14) .
C10 C11 1.551(15) .
C11 N4 1.475(13) .
C12 N5 1.325(11) .
C12 N2 1.350(12) 1_455
C12 N4 1.373(12) .
C13 O6 1.245(12) 4_565
C13 O4 1.271(12) .
C13 C17 1.544(13) .
C14 N4 1.464(12) .
C14 C15 1.525(14) .
C16 N3 1.321(12) .
C16 N5 1.353(13) 1_655
C16 N6 1.384(12) .
C17 C19 1.528(15) .
C17 C18 1.542(14) .
C18 C21 1.495(13) 2_655
C19 C20 1.524(14) 2_655
C20 N6 1.458(12) .
C20 C19 1.524(14) 2_645
C21 N6 1.459(13) .
C21 C18 1.495(13) 2_645
N2 C12 1.351(12) 1_655
N5 C16 1.353(13) 1_455
Nd1 O2 2.411(6) 4_566
Nd1 O4 2.425(7) .
Nd1 O5 2.424(6) .
Nd1 O6 2.423(6) .
Nd1 O7 2.520(6) .
Nd1 O1 2.551(7) .
Nd1 O2 2.563(6) .
Nd1 O3 2.573(7) .
Nd1 O5 2.620(6) 4_566
Nd1 Nd1 4.10619(17) 4_565
O2 Nd1 2.411(6) 4_565
O5 C2 1.273(10) 4_565
O5 Nd1 2.620(6) 4_565
O6 C13 1.245(12) 4_566
